data_7030363
loop_
_publ_author_name
'Trathen, Nicola'
'Leech, Matthew C.'
'Crossley, Ian R.'
'Greenacre, Victoria K.'
'Roe, S. Mark'

_publ_section_title
;
 Synthesis and electronic structure of the first cyaphide-alkynyl
 complexes.
;
_journal_issue 24
_journal_name_full 'Dalton transactions (Cambridge, England : 2003)'
_journal_page_first 9004
_journal_page_last 9007
_journal_paper_doi 10.1039/c4dt01108b
_journal_volume 43
_journal_year 2014
_chemical_absolute_configuration ad
_chemical_compound_source 'synthesis as described'
_chemical_formula_moiety 'C56 H51 Cl O2 P4 Ru, C H2 Cl2'
_chemical_formula_sum 'C57 H53 Cl3 O2 P4 Ru'
_chemical_formula_weight 1101.29
_chemical_name_systematic
;
 ?
;
_space_group_IT_number 9
_symmetry_cell_setting monoclinic
_symmetry_Int_Tables_number 9
_symmetry_space_group_name_Hall 'C -2yc'
_symmetry_space_group_name_H-M 'C 1 c 1'
_atom_sites_solution_hydrogens geom
_atom_sites_solution_primary direct
_atom_sites_solution_secondary difmap
_audit_conform_dict_location ftp://ftp.iucr.org/pub/cif_core.dic
_audit_conform_dict_name cif_core.dic
_audit_conform_dict_version 2.4
_audit_creation_date 2013-06-12T11:54:46-00:00
_audit_creation_method 'WinGX routine CIF_UPDATE'
_cell_angle_alpha 90
_cell_angle_beta 102.1390(10)
_cell_angle_gamma 90
_cell_formula_units_Z 4
_cell_length_a 22.6782(6)
_cell_length_b 13.3919(3)
_cell_length_c 16.9067(4)
_cell_measurement_reflns_used 19647
_cell_measurement_temperature 173(2)
_cell_measurement_theta_max 27.485
_cell_measurement_theta_min 0.998
_cell_measurement_wavelength 0.71073
_cell_volume 5019.8(2)
_computing_cell_refinement 'HKL Scalepack (Otwinowski & Minor 1997)'
_computing_data_collection 'Collect (Bruker AXS BV, 1997-2004)'
_computing_data_reduction 'HKL Denzo and Scalepack (Otwinowski & Minor 1997)'
_computing_molecular_graphics 'Ortep-3 for Windows (Farrugia, 1997)'
_computing_publication_material 'WinGX publication routines (Farrugia, 1999)'
_computing_structure_refinement 'SHELXL-97 (Sheldrick, 1997)'
_computing_structure_solution 'SHELXS-97 (Sheldrick, 1990)'
_diffrn_ambient_temperature 173(2)
_diffrn_detector 'CCD plate'
_diffrn_detector_area_resol_mean 9
_diffrn_measured_fraction_theta_full 0.997
_diffrn_measured_fraction_theta_max 0.997
_diffrn_measurement_device '95mm CCD camera on \k-goniostat'
_diffrn_measurement_device_type KappaCCD
_diffrn_measurement_method 'CCD rotation images, thick slices'
_diffrn_orient_matrix_type 'by Bruker AXS Collect from scalepack cell'
_diffrn_orient_matrix_UB_11 0.286719E-1
_diffrn_orient_matrix_UB_12 0.205367E-1
_diffrn_orient_matrix_UB_13 0.507505E-1
_diffrn_orient_matrix_UB_21 0.317145E-1
_diffrn_orient_matrix_UB_22 0.133891E-1
_diffrn_orient_matrix_UB_23 -0.317521E-1
_diffrn_orient_matrix_UB_31 -0.143686E-1
_diffrn_orient_matrix_UB_32 0.705329E-1
_diffrn_orient_matrix_UB_33 -0.87493E-2
_diffrn_radiation_monochromator graphite
_diffrn_radiation_probe x-ray
_diffrn_radiation_type MoK\a
_diffrn_radiation_wavelength 0.71073
_diffrn_reflns_av_R_equivalents 0.0708
_diffrn_reflns_av_unetI/netI 0.0829
_diffrn_reflns_limit_h_max 29
_diffrn_reflns_limit_h_min -29
_diffrn_reflns_limit_k_max 17
_diffrn_reflns_limit_k_min -17
_diffrn_reflns_limit_l_max 21
_diffrn_reflns_limit_l_min -21
_diffrn_reflns_number 34498
_diffrn_reflns_theta_full 27.47
_diffrn_reflns_theta_max 27.47
_diffrn_reflns_theta_min 1.78
_diffrn_source 'Enraf Nonius FR590'
_exptl_absorpt_coefficient_mu 0.643
_exptl_absorpt_correction_T_max 0.9215
_exptl_absorpt_correction_T_min 0.8802
_exptl_absorpt_correction_type multi-scan
_exptl_absorpt_process_details
;
[c.f. r.h. blessing, acta cryst. (1995), a51, 33-38]
;
_exptl_crystal_colour colourless
_exptl_crystal_density_diffrn 1.457
_exptl_crystal_density_method 'not measured'
_exptl_crystal_description prism
_exptl_crystal_F_000 2264
_exptl_crystal_size_max 0.2
_exptl_crystal_size_mid 0.2
_exptl_crystal_size_min 0.08
_refine_diff_density_max 1.193
_refine_diff_density_min -1.032
_refine_diff_density_rms 0.102
_refine_ls_abs_structure_details 'Flack H D (1983), Acta Cryst. A39, 876-881'
_refine_ls_abs_structure_Flack 0.48(5)
_refine_ls_extinction_method none
_refine_ls_goodness_of_fit_ref 1.006
_refine_ls_hydrogen_treatment constr
_refine_ls_matrix_type full
_refine_ls_number_parameters 606
_refine_ls_number_reflns 11095
_refine_ls_number_restraints 19
_refine_ls_restrained_S_all 1.016
_refine_ls_R_factor_all 0.0887
_refine_ls_R_factor_gt 0.053
_refine_ls_shift/su_max 0.026
_refine_ls_shift/su_mean 0.005
_refine_ls_structure_factor_coef Fsqd
_refine_ls_weighting_details 'calc w=1/[\s^2^(Fo^2^)+(0.0383P)^2^+19.7769P] where P=(Fo^2^+2Fc^2^)/3'
_refine_ls_weighting_scheme calc
_refine_ls_wR_factor_gt 0.1037
_refine_ls_wR_factor_ref 0.1184
_reflns_number_gt 8097
_reflns_number_total 11095
_reflns_threshold_expression >2sigma(I)
_cod_data_source_file c4dt01108b2.cif
_cod_data_source_block NT_06513
_cod_depositor_comments 'Adding full bibliography for 7030361--7030363.cif.'
_cod_original_sg_symbol_H-M 'C c'
_cod_database_code 7030363

loop_
_symmetry_equiv_pos_as_xyz
'x, y, z'
'x, -y, z+1/2'
'x+1/2, y+1/2, z'
'x+1/2, -y+1/2, z+1/2'

loop_
_atom_site_label
_atom_site_type_symbol
_atom_site_fract_x
_atom_site_fract_y
_atom_site_fract_z
_atom_site_U_iso_or_equiv
_atom_site_adp_type
_atom_site_occupancy
_atom_site_symmetry_multiplicity
_atom_site_calc_flag
_atom_site_refinement_flags
C1 C 0.9800(4) 0.3161(7) 0.3812(5) 0.022(2) Uani 1 1 d .
H1A H 1.0213 0.3421 0.4019 0.027 Uiso 1 1 calc R
H1B H 0.9532 0.3457 0.4141 0.027 Uiso 1 1 calc R
C2 C 0.9804(4) 0.2048(7) 0.3908(5) 0.032(2) Uani 1 1 d .
H2A H 0.9409 0.1835 0.4014 0.039 Uiso 1 1 calc R
H2B H 1.0118 0.1865 0.4388 0.039 Uiso 1 1 calc R
C3 C 1.0315(4) 0.1893(7) 0.0165(5) 0.028(2) Uani 1 1 d .
H3A H 1.0579 0.1589 -0.0166 0.033 Uiso 1 1 calc R
H3B H 0.9899 0.165 -0.0045 0.033 Uiso 1 1 calc R
C4 C 1.0329(4) 0.3038(7) 0.0084(5) 0.029(2) Uani 1 1 d .
H4A H 1.0026 0.3242 -0.0399 0.035 Uiso 1 1 calc R
H4B H 1.0731 0.3241 -0.0003 0.035 Uiso 1 1 calc R
C5 C 0.9350(3) 0.2265(5) 0.1233(4) 0.0364(16) Uani 1 1 d DU
C6 C 0.8933(3) 0.2052(5) 0.0763(4) 0.0243(15) Uani 1 1 d DU
C7 C 0.8285(2) 0.1839(5) 0.0297(3) 0.0311(13) Uani 1 1 d DU
C8 C 0.7443(3) 0.2238(6) -0.0762(5) 0.052(2) Uani 1 1 d .
H8A H 0.7416 0.1604 -0.1057 0.078 Uiso 1 1 calc R
H8B H 0.7304 0.2783 -0.1142 0.078 Uiso 1 1 calc R
H8C H 0.7189 0.2206 -0.036 0.078 Uiso 1 1 calc R
C111 C 0.9672(4) 0.4922(6) 0.2838(5) 0.026(2) Uani 1 1 d .
C112 C 0.9206(4) 0.5607(6) 0.2839(5) 0.026(2) Uani 1 1 d .
H112 H 0.8807 0.5368 0.2809 0.032 Uiso 1 1 calc R
C113 C 0.9309(4) 0.6598(7) 0.2883(5) 0.035(2) Uani 1 1 d .
H113 H 0.899 0.7049 0.2903 0.042 Uiso 1 1 calc R
C114 C 0.9878(5) 0.6952(7) 0.2897(5) 0.037(2) Uani 1 1 d .
H114 H 0.9948 0.765 0.288 0.045 Uiso 1 1 calc R
C115 C 1.0358(5) 0.6276(7) 0.2937(5) 0.041(3) Uani 1 1 d .
H115 H 1.0758 0.6515 0.2975 0.049 Uiso 1 1 calc R
C116 C 1.0246(4) 0.5267(7) 0.2921(5) 0.034(2) Uani 1 1 d .
H116 H 1.0571 0.4808 0.2968 0.041 Uiso 1 1 calc R
C121 C 0.8712(4) 0.3451(6) 0.2522(6) 0.027(2) Uani 1 1 d .
C122 C 0.8399(4) 0.3024(7) 0.3075(6) 0.033(2) Uani 1 1 d .
H122 H 0.8608 0.2767 0.358 0.04 Uiso 1 1 calc R
C123 C 0.7781(4) 0.2992(9) 0.2858(6) 0.051(3) Uani 1 1 d .
H123 H 0.7564 0.2709 0.3226 0.061 Uiso 1 1 calc R
C124 C 0.7473(4) 0.3345(7) 0.2150(6) 0.043(3) Uani 1 1 d .
H124 H 0.7045 0.3308 0.2022 0.052 Uiso 1 1 calc R
C125 C 0.7781(4) 0.3765(7) 0.1602(6) 0.034(2) Uani 1 1 d .
H125 H 0.7569 0.4038 0.1104 0.041 Uiso 1 1 calc R
C126 C 0.8385(4) 0.3775(6) 0.1794(6) 0.033(2) Uani 1 1 d .
H126 H 0.8597 0.402 0.1406 0.039 Uiso 1 1 calc R
C211 C 1.0616(3) 0.0540(6) 0.3421(5) 0.0239(19) Uani 1 1 d .
C212 C 1.0637(4) -0.0413(7) 0.3061(5) 0.029(2) Uani 1 1 d .
H212 H 1.0321 -0.0662 0.2649 0.034 Uiso 1 1 calc R
C213 C 1.1178(4) -0.0968(6) 0.3374(6) 0.030(2) Uani 1 1 d .
H213 H 1.1219 -0.1606 0.3145 0.036 Uiso 1 1 calc R
C214 C 1.1621(4) -0.0656(8) 0.3958(6) 0.041(3) Uani 1 1 d .
H214 H 1.197 -0.1057 0.4136 0.049 Uiso 1 1 calc R
C215 C 1.1569(4) 0.0256(7) 0.4300(6) 0.036(2) Uani 1 1 d .
H215 H 1.1883 0.0478 0.4728 0.043 Uiso 1 1 calc R
C216 C 1.1078(4) 0.0859(7) 0.4045(5) 0.034(2) Uani 1 1 d .
H216 H 1.1054 0.149 0.4293 0.041 Uiso 1 1 calc R
C221 C 0.9331(4) 0.0426(6) 0.2916(6) 0.026(2) Uani 1 1 d .
C222 C 0.8860(4) 0.0431(7) 0.2274(6) 0.032(2) Uani 1 1 d .
H222 H 0.8846 0.0888 0.184 0.039 Uiso 1 1 calc R
C223 C 0.8378(4) -0.0281(8) 0.2268(7) 0.047(3) Uani 1 1 d .
H223 H 0.8045 -0.0291 0.182 0.056 Uiso 1 1 calc R
C224 C 0.8388(5) -0.0932(8) 0.2883(7) 0.048(3) Uani 1 1 d .
H224 H 0.8071 -0.1401 0.2866 0.058 Uiso 1 1 calc R
C225 C 0.8860(4) -0.0899(7) 0.3521(6) 0.042(3) Uani 1 1 d .
H225 H 0.8866 -0.1334 0.3967 0.05 Uiso 1 1 calc R
C226 C 0.9325(4) -0.0258(7) 0.3539(6) 0.040(3) Uani 1 1 d .
H226 H 0.9657 -0.0275 0.3987 0.048 Uiso 1 1 calc R
C311 C 1.0438(3) 0.0151(6) 0.1121(5) 0.0217(19) Uani 1 1 d .
C312 C 0.9833(4) -0.0195(6) 0.1056(5) 0.028(2) Uani 1 1 d .
H312 H 0.9513 0.0264 0.1051 0.034 Uiso 1 1 calc R
C313 C 0.9720(4) -0.1229(6) 0.1000(5) 0.033(2) Uani 1 1 d .
H313 H 0.9318 -0.146 0.0947 0.039 Uiso 1 1 calc R
C314 C 1.0163(4) -0.1899(6) 0.1019(5) 0.031(2) Uani 1 1 d .
H314 H 1.0073 -0.2592 0.0976 0.038 Uiso 1 1 calc R
C315 C 1.0756(4) -0.1569(6) 0.1102(5) 0.034(2) Uani 1 1 d .
H315 H 1.1072 -0.2039 0.1125 0.041 Uiso 1 1 calc R
C316 C 1.0888(4) -0.0527(6) 0.1152(5) 0.030(2) Uani 1 1 d .
H316 H 1.1293 -0.0305 0.1207 0.036 Uiso 1 1 calc R
C321 C 1.1385(4) 0.1557(5) 0.1420(5) 0.0179(18) Uani 1 1 d .
C322 C 1.1704(4) 0.1214(6) 0.2178(5) 0.026(2) Uani 1 1 d .
H322 H 1.15 0.0977 0.2578 0.032 Uiso 1 1 calc R
C323 C 1.2353(4) 0.1241(7) 0.2320(6) 0.041(3) Uani 1 1 d .
H323 H 1.2578 0.1031 0.2831 0.049 Uiso 1 1 calc R
C324 C 1.2654(4) 0.1549(8) 0.1760(7) 0.045(3) Uani 1 1 d .
H324 H 1.3082 0.1529 0.1871 0.054 Uiso 1 1 calc R
C325 C 1.2330(4) 0.1903(8) 0.1007(6) 0.049(3) Uani 1 1 d .
H325 H 1.2531 0.2149 0.0607 0.059 Uiso 1 1 calc R
C326 C 1.1690(4) 0.1875(7) 0.0875(6) 0.037(2) Uani 1 1 d .
H326 H 1.1466 0.2097 0.0366 0.044 Uiso 1 1 calc R
C411 C 1.0775(4) 0.4650(6) 0.1072(5) 0.026(2) Uani 1 1 d .
C412 C 1.1281(4) 0.4700(8) 0.1731(6) 0.041(3) Uani 1 1 d .
H412 H 1.1296 0.4256 0.2173 0.05 Uiso 1 1 calc R
C413 C 1.1729(4) 0.5333(9) 0.1758(7) 0.050(3) Uani 1 1 d .
H413 H 1.2056 0.5349 0.2213 0.06 Uiso 1 1 calc R
C414 C 1.1716(4) 0.5983(6) 0.1103(7) 0.040(3) Uani 1 1 d .
H414 H 1.2037 0.6443 0.1119 0.048 Uiso 1 1 calc R
C415 C 1.1240(4) 0.5967(7) 0.0430(6) 0.041(3) Uani 1 1 d .
H415 H 1.1236 0.641 -0.001 0.049 Uiso 1 1 calc R
C416 C 1.0766(4) 0.5283(6) 0.0413(5) 0.029(2) Uani 1 1 d .
H416 H 1.0442 0.5252 -0.0045 0.035 Uiso 1 1 calc R
C421 C 0.9533(4) 0.4497(6) 0.0563(5) 0.0217(18) Uani 1 1 d .
C422 C 0.9450(4) 0.5419(6) 0.0889(5) 0.0221(19) Uani 1 1 d .
H422 H 0.9755 0.5633 0.1332 0.027 Uiso 1 1 calc R
C423 C 0.8982(4) 0.6048(6) 0.0646(5) 0.030(2) Uani 1 1 d .
H423 H 0.8966 0.6687 0.0885 0.036 Uiso 1 1 calc R
C424 C 0.8510(4) 0.5694(7) 0.0006(6) 0.035(2) Uani 1 1 d .
H424 H 0.8165 0.6098 -0.0182 0.042 Uiso 1 1 calc R
C425 C 0.8554(4) 0.4762(7) -0.0343(6) 0.037(2) Uani 1 1 d .
H425 H 0.8242 0.4533 -0.077 0.044 Uiso 1 1 calc R
C426 C 0.9063(4) 0.4165(6) -0.0061(5) 0.025(2) Uani 1 1 d .
H426 H 0.9089 0.3526 -0.0295 0.03 Uiso 1 1 calc R
Cl1 Cl 1.10128(9) 0.29434(16) 0.30454(13) 0.0366(5) Uani 1 1 d .
O1 O 0.7966(2) 0.1195(4) 0.0509(3) 0.0550(14) Uani 1 1 d .
O2 O 0.80700(19) 0.2417(3) -0.0352(3) 0.0359(10) Uani 1 1 d .
P1 P 0.95439(9) 0.35470(15) 0.27551(11) 0.0197(5) Uani 1 1 d .
P3 P 1.05673(9) 0.14945(15) 0.12269(12) 0.0213(5) Uani 1 1 d .
P4 P 1.01759(9) 0.37105(16) 0.09871(12) 0.0211(5) Uani 1 1 d .
P2 P 0.99496(10) 0.13417(16) 0.30071(12) 0.0232(5) Uani 1 1 d .
Ru1 Ru 1.00627(5) 0.25270(5) 0.19940(7) 0.01947(9) Uani 1 1 d .
Cl2 Cl 1.18752(18) 0.3754(3) -0.0828(3) 0.1003(13) Uani 1 1 d .
Cl3 Cl 1.31595(18) 0.3694(3) -0.0202(3) 0.0936(12) Uani 1 1 d .
C9 C 1.2427(4) 0.4196(7) -0.0101(7) 0.090(3) Uani 1 1 d .
H9A H 1.2349 0.401 0.0434 0.108 Uiso 1 1 calc R
H9B H 1.2435 0.4934 -0.0134 0.108 Uiso 1 1 calc R

loop_
_atom_site_aniso_label
_atom_site_aniso_U_11
_atom_site_aniso_U_22
_atom_site_aniso_U_33
_atom_site_aniso_U_23
_atom_site_aniso_U_13
_atom_site_aniso_U_12
C1 0.021(4) 0.028(5) 0.016(4) 0.006(4) -0.002(4) 0.006(4)
C2 0.040(5) 0.036(5) 0.024(5) 0.001(4) 0.014(4) 0.011(4)
C3 0.030(5) 0.032(5) 0.022(5) -0.009(4) 0.009(4) -0.005(4)
C4 0.041(5) 0.033(5) 0.015(4) 0.014(4) 0.008(4) 0.011(4)
C5 0.058(4) 0.016(3) 0.047(4) 0.019(3) 0.039(3) 0.017(3)
C6 0.055(4) 0.003(3) 0.030(3) -0.008(2) 0.043(3) -0.010(3)
C7 0.030(3) 0.034(3) 0.032(3) 0.003(3) 0.013(2) 0.006(3)
C8 0.037(5) 0.064(5) 0.050(5) 0.005(4) -0.004(4) -0.016(4)
C111 0.027(5) 0.029(5) 0.020(5) -0.002(3) 0.003(4) -0.006(4)
C112 0.024(4) 0.027(4) 0.028(5) 0.000(3) 0.007(4) 0.010(3)
C113 0.030(5) 0.037(5) 0.034(5) -0.007(4) -0.004(4) -0.001(4)
C114 0.059(6) 0.022(4) 0.025(4) 0.004(3) -0.004(4) 0.007(4)
C115 0.049(6) 0.043(6) 0.028(5) -0.005(4) 0.001(5) -0.030(5)
C116 0.033(5) 0.046(6) 0.024(5) -0.013(4) 0.004(4) 0.004(4)
C121 0.024(5) 0.026(5) 0.031(5) -0.003(4) 0.007(4) 0.007(4)
C122 0.026(4) 0.041(5) 0.036(5) 0.014(4) 0.015(4) 0.002(4)
C123 0.027(5) 0.075(7) 0.052(6) 0.005(5) 0.010(4) -0.013(5)
C124 0.016(4) 0.051(6) 0.057(6) 0.000(5) -0.005(4) 0.002(4)
C125 0.024(5) 0.047(6) 0.030(5) 0.008(4) 0.002(4) 0.001(4)
C126 0.035(6) 0.029(5) 0.034(6) -0.001(4) 0.007(5) 0.000(4)
C211 0.019(4) 0.034(5) 0.020(5) 0.011(4) 0.008(4) 0.008(3)
C212 0.018(4) 0.043(6) 0.028(5) 0.017(4) 0.012(4) 0.010(4)
C213 0.032(5) 0.021(4) 0.043(5) 0.013(4) 0.018(4) 0.015(3)
C214 0.034(6) 0.048(6) 0.038(6) 0.015(5) 0.000(5) 0.006(5)
C215 0.026(5) 0.043(6) 0.034(6) 0.007(4) -0.001(4) 0.005(4)
C216 0.036(5) 0.036(5) 0.026(5) 0.006(4) -0.005(4) -0.010(4)
C221 0.023(5) 0.025(4) 0.031(5) 0.002(4) 0.013(4) 0.005(3)
C222 0.023(5) 0.036(5) 0.039(6) 0.017(4) 0.009(4) 0.000(3)
C223 0.033(6) 0.072(7) 0.035(6) 0.000(5) 0.007(5) -0.005(5)
C224 0.037(6) 0.064(7) 0.054(7) 0.007(6) 0.031(5) -0.005(5)
C225 0.034(5) 0.045(6) 0.050(7) 0.019(5) 0.019(5) 0.003(4)
C226 0.027(5) 0.051(6) 0.039(6) 0.008(5) 0.002(5) 0.001(4)
C311 0.027(5) 0.025(4) 0.013(4) 0.003(3) 0.003(4) 0.007(3)
C312 0.023(4) 0.030(5) 0.030(5) 0.010(4) 0.003(4) -0.005(3)
C313 0.024(4) 0.033(5) 0.040(5) -0.002(4) 0.002(4) 0.003(3)
C314 0.041(5) 0.024(4) 0.028(4) -0.005(3) 0.004(4) -0.014(4)
C315 0.044(5) 0.020(4) 0.040(5) -0.004(4) 0.012(4) 0.005(4)
C316 0.035(5) 0.024(4) 0.029(5) -0.002(3) 0.002(4) -0.010(4)
C321 0.021(4) 0.017(4) 0.016(4) -0.005(3) 0.005(4) -0.003(3)
C322 0.020(4) 0.036(5) 0.022(5) -0.003(4) 0.002(4) 0.003(4)
C323 0.032(5) 0.044(6) 0.038(6) -0.010(4) -0.014(5) 0.007(4)
C324 0.025(5) 0.059(6) 0.055(6) 0.000(5) 0.017(5) 0.003(4)
C325 0.034(5) 0.072(7) 0.046(5) 0.026(5) 0.019(4) 0.010(5)
C326 0.028(5) 0.043(5) 0.036(5) 0.004(4) -0.002(4) 0.006(4)
C411 0.025(5) 0.031(5) 0.024(5) 0.010(4) 0.006(4) 0.004(4)
C412 0.031(5) 0.067(7) 0.023(5) 0.007(4) 0.000(4) -0.007(4)
C413 0.026(5) 0.084(8) 0.039(7) 0.007(6) 0.007(5) -0.017(5)
C414 0.029(5) 0.028(5) 0.063(7) -0.006(5) 0.008(5) -0.012(4)
C415 0.045(6) 0.031(5) 0.049(6) 0.013(4) 0.015(5) -0.003(4)
C416 0.030(5) 0.026(5) 0.032(5) 0.013(4) 0.006(4) 0.004(4)
C421 0.031(5) 0.016(4) 0.016(4) 0.004(3) 0.000(4) 0.000(3)
C422 0.030(5) 0.019(4) 0.013(4) 0.001(3) -0.003(4) -0.001(3)
C423 0.032(5) 0.024(4) 0.032(5) -0.003(3) 0.004(4) -0.005(3)
C424 0.022(5) 0.036(5) 0.047(6) 0.012(4) 0.005(4) 0.016(4)
C425 0.038(6) 0.043(6) 0.024(5) 0.010(4) -0.005(5) -0.006(4)
C426 0.031(5) 0.023(4) 0.022(5) 0.002(3) 0.007(4) 0.011(3)
Cl1 0.0377(10) 0.0341(11) 0.0377(10) 0.0004(9) 0.0076(9) 0.0011(9)
O1 0.044(3) 0.061(3) 0.056(3) 0.019(3) -0.001(2) -0.025(3)
O2 0.024(2) 0.046(3) 0.034(2) 0.010(2) -0.0035(19) -0.003(2)
P1 0.0198(11) 0.0228(11) 0.0157(12) 0.0005(9) 0.0019(10) 0.0041(8)
P3 0.0203(12) 0.0248(11) 0.0200(13) -0.0004(9) 0.0066(10) 0.0009(9)
P4 0.0208(11) 0.0232(11) 0.0195(12) 0.0051(9) 0.0043(10) 0.0047(9)
P2 0.0264(12) 0.0267(12) 0.0168(12) 0.0038(9) 0.0054(10) 0.0057(9)
Ru1 0.01967(17) 0.02345(19) 0.01498(15) 0.00210(16) 0.00294(12) 0.00519(16)
Cl2 0.080(3) 0.134(3) 0.077(2) -0.008(2) -0.007(2) -0.026(2)
Cl3 0.078(2) 0.110(3) 0.088(3) -0.001(2) 0.008(2) 0.0013(19)
C9 0.071(7) 0.060(6) 0.131(9) -0.032(6) 0.002(6) 0.012(5)

loop_
_atom_type_symbol
_atom_type_description
_atom_type_scat_dispersion_real
_atom_type_scat_dispersion_imag
_atom_type_scat_source
C C 0.0033 0.0016 'International Tables Vol C Tables 4.2.6.8 and 6.1.1.4'
H H 0 0 'International Tables Vol C Tables 4.2.6.8 and 6.1.1.4'
Cl Cl 0.1484 0.1585 'International Tables Vol C Tables 4.2.6.8 and 6.1.1.4'
O O 0.0106 0.006 'International Tables Vol C Tables 4.2.6.8 and 6.1.1.4'
P P 0.1023 0.0942 'International Tables Vol C Tables 4.2.6.8 and 6.1.1.4'
Ru Ru -1.2594 0.8363 'International Tables Vol C Tables 4.2.6.8 and 6.1.1.4'

loop_
_geom_angle_atom_site_label_1
_geom_angle_atom_site_label_2
_geom_angle_atom_site_label_3
_geom_angle
C2 C1 P1 112.3(6)
C2 C1 H1A 109.1
P1 C1 H1A 109.1
C2 C1 H1B 109.1
P1 C1 H1B 109.1
H1A C1 H1B 107.9
C1 C2 P2 114.2(6)
C1 C2 H2A 108.7
P2 C2 H2A 108.7
C1 C2 H2B 108.7
P2 C2 H2B 108.7
H2A C2 H2B 107.6
C4 C3 P3 111.5(5)
C4 C3 H3A 109.3
P3 C3 H3A 109.3
C4 C3 H3B 109.3
P3 C3 H3B 109.3
H3A C3 H3B 108
C3 C4 P4 113.3(5)
C3 C4 H4A 108.9
P4 C4 H4A 108.9
C3 C4 H4B 108.9
P4 C4 H4B 108.9
H4A C4 H4B 107.7
C6 C5 Ru1 175.8(7)
C5 C6 C7 165.4(7)
O1 C7 O2 120.4(5)
O1 C7 C6 122.6(5)
O2 C7 C6 116.9(5)
O2 C8 H8A 109.5
O2 C8 H8B 109.5
H8A C8 H8B 109.5
O2 C8 H8C 109.5
H8A C8 H8C 109.5
H8B C8 H8C 109.5
C116 C111 C112 118.9(8)
C116 C111 P1 118.2(7)
C112 C111 P1 122.8(6)
C113 C112 C111 121.5(8)
C113 C112 H112 119.2
C111 C112 H112 119.2
C112 C113 C114 119.7(9)
C112 C113 H113 120.2
C114 C113 H113 120.2
C113 C114 C115 119.7(9)
C113 C114 H114 120.2
C115 C114 H114 120.2
C116 C115 C114 119.5(9)
C116 C115 H115 120.2
C114 C115 H115 120.2
C111 C116 C115 120.4(9)
C111 C116 H116 119.8
C115 C116 H116 119.8
C126 C121 C122 118.2(9)
C126 C121 P1 120.4(7)
C122 C121 P1 121.4(7)
C123 C122 C121 117.7(9)
C123 C122 H122 121.1
C121 C122 H122 121.1
C124 C123 C122 122.6(10)
C124 C123 H123 118.7
C122 C123 H123 118.7
C123 C124 C125 119.8(9)
C123 C124 H124 120.1
C125 C124 H124 120.1
C126 C125 C124 118.2(9)
C126 C125 H125 120.9
C124 C125 H125 120.9
C125 C126 C121 123.3(10)
C125 C126 H126 118.3
C121 C126 H126 118.3
C216 C211 C212 121.0(8)
C216 C211 P2 122.0(7)
C212 C211 P2 117.0(6)
C211 C212 C213 114.3(8)
C211 C212 H212 122.9
C213 C212 H212 122.9
C214 C213 C212 124.7(9)
C214 C213 H213 117.7
C212 C213 H213 117.7
C213 C214 C215 118.6(9)
C213 C214 H214 120.7
C215 C214 H214 120.7
C214 C215 C216 122.0(9)
C214 C215 H215 119
C216 C215 H215 119
C215 C216 C211 119.4(9)
C215 C216 H216 120.3
C211 C216 H216 120.3
C222 C221 C226 118.5(8)
C222 C221 P2 121.4(7)
C226 C221 P2 120.0(7)
C221 C222 C223 118.0(8)
C221 C222 H222 121
C223 C222 H222 121
C224 C223 C222 121.8(9)
C224 C223 H223 119.1
C222 C223 H223 119.1
C225 C224 C223 118.4(10)
C225 C224 H224 120.8
C223 C224 H224 120.8
C224 C225 C226 121.3(10)
C224 C225 H225 119.3
C226 C225 H225 119.3
C225 C226 C221 121.9(9)
C225 C226 H226 119
C221 C226 H226 119
C316 C311 C312 119.2(7)
C316 C311 P3 123.4(6)
C312 C311 P3 117.3(6)
C313 C312 C311 118.7(8)
C313 C312 H312 120.6
C311 C312 H312 120.6
C314 C313 C312 122.2(8)
C314 C313 H313 118.9
C312 C313 H313 118.9
C313 C314 C315 119.4(8)
C313 C314 H314 120.3
C315 C314 H314 120.3
C314 C315 C316 120.2(8)
C314 C315 H315 119.9
C316 C315 H315 119.9
C311 C316 C315 120.3(8)
C311 C316 H316 119.9
C315 C316 H316 119.9
C326 C321 C322 119.3(8)
C326 C321 P3 123.3(6)
C322 C321 P3 117.3(6)
C321 C322 C323 117.0(9)
C321 C322 H322 121.5
C323 C322 H322 121.5
C324 C323 C322 122.9(9)
C324 C323 H323 118.6
C322 C323 H323 118.6
C323 C324 C325 119.6(9)
C323 C324 H324 120.2
C325 C324 H324 120.2
C324 C325 C326 116.9(9)
C324 C325 H325 121.5
C326 C325 H325 121.5
C321 C326 C325 124.1(9)
C321 C326 H326 117.9
C325 C326 H326 117.9
C416 C411 C412 117.9(8)
C416 C411 P4 117.9(7)
C412 C411 P4 123.8(7)
C413 C412 C411 123.2(10)
C413 C412 H412 118.4
C411 C412 H412 118.4
C412 C413 C414 118.9(9)
C412 C413 H413 120.5
C414 C413 H413 120.5
C415 C414 C413 121.2(8)
C415 C414 H414 119.4
C413 C414 H414 119.4
C414 C415 C416 118.9(9)
C414 C415 H415 120.5
C416 C415 H415 120.5
C411 C416 C415 119.8(8)
C411 C416 H416 120.1
C415 C416 H416 120.1
C422 C421 C426 115.9(7)
C422 C421 P4 121.7(6)
C426 C421 P4 122.2(6)
C423 C422 C421 126.9(7)
C423 C422 H422 116.5
C421 C422 H422 116.5
C422 C423 C424 115.9(8)
C422 C423 H423 122
C424 C423 H423 122
C425 C424 C423 120.6(8)
C425 C424 H424 119.7
C423 C424 H424 119.7
C424 C425 C426 119.6(8)
C424 C425 H425 120.2
C426 C425 H425 120.2
C421 C426 C425 121.1(8)
C421 C426 H426 119.5
C425 C426 H426 119.5
C7 O2 C8 116.1(5)
C1 P1 C121 106.8(4)
C1 P1 C111 101.1(4)
C121 P1 C111 102.7(4)
C1 P1 Ru1 106.1(3)
C121 P1 Ru1 116.6(3)
C111 P1 Ru1 121.8(3)
C321 P3 C311 101.6(4)
C321 P3 C3 105.0(4)
C311 P3 C3 100.3(4)
C321 P3 Ru1 118.1(3)
C311 P3 Ru1 123.1(3)
C3 P3 Ru1 106.2(3)
C421 P4 C411 98.8(4)
C421 P4 C4 103.2(4)
C411 P4 C4 97.6(4)
C421 P4 Ru1 118.0(3)
C411 P4 Ru1 126.2(3)
C4 P4 Ru1 109.3(3)
C221 P2 C211 101.0(4)
C221 P2 C2 98.1(4)
C211 P2 C2 104.6(4)
C221 P2 Ru1 125.2(3)
C211 P2 Ru1 116.8(3)
C2 P2 Ru1 108.1(3)
C5 Ru1 P3 87.8(2)
C5 Ru1 P1 91.5(2)
P3 Ru1 P1 179.13(11)
C5 Ru1 P4 80.8(2)
P3 Ru1 P4 81.88(8)
P1 Ru1 P4 98.40(8)
C5 Ru1 P2 99.3(2)
P3 Ru1 P2 98.21(8)
P1 Ru1 P2 81.51(8)
P4 Ru1 P2 179.87(13)
C5 Ru1 Cl1 177.8(2)
P3 Ru1 Cl1 94.31(8)
P1 Ru1 Cl1 86.46(8)
P4 Ru1 Cl1 98.66(8)
P2 Ru1 Cl1 81.25(8)
Cl2 C9 Cl3 110.9(6)
Cl2 C9 H9A 109.5
Cl3 C9 H9A 109.5
Cl2 C9 H9B 109.5
Cl3 C9 H9B 109.5
H9A C9 H9B 108.1

loop_
_geom_bond_atom_site_label_1
_geom_bond_atom_site_label_2
_geom_bond_distance
C1 C2 1.499(14)
C1 P1 1.834(8)
C1 H1A 0.99
C1 H1B 0.99
C2 P2 1.880(9)
C2 H2A 0.99
C2 H2B 0.99
C3 C4 1.541(15)
C3 P3 1.845(9)
C3 H3A 0.99
C3 H3B 0.99
C4 P4 1.868(9)
C4 H4A 0.99
C4 H4B 0.99
C5 C6 1.136(5)
C5 Ru1 1.876(6)
C6 C7 1.540(5)
C7 O1 1.226(7)
C7 O2 1.348(7)
C8 O2 1.465(8)
C8 H8A 0.98
C8 H8B 0.98
C8 H8C 0.98
C111 C116 1.361(11)
C111 C112 1.399(11)
C111 P1 1.865(9)
C112 C113 1.346(12)
C112 H112 0.95
C113 C114 1.369(13)
C113 H113 0.95
C114 C115 1.407(13)
C114 H114 0.95
C115 C116 1.374(12)
C115 H115 0.95
C116 H116 0.95
C121 C126 1.366(12)
C121 C122 1.409(13)
C121 P1 1.848(9)
C122 C123 1.371(12)
C122 H122 0.95
C123 C124 1.339(13)
C123 H123 0.95
C124 C125 1.392(14)
C124 H124 0.95
C125 C126 1.340(12)
C125 H125 0.95
C126 H126 0.95
C211 C216 1.389(11)
C211 C212 1.418(12)
C211 P2 1.866(8)
C212 C213 1.437(11)
C212 H212 0.95
C213 C214 1.320(13)
C213 H213 0.95
C214 C215 1.368(14)
C214 H214 0.95
C215 C216 1.370(12)
C215 H215 0.95
C216 H216 0.95
C221 C222 1.353(12)
C221 C226 1.398(12)
C221 P2 1.846(9)
C222 C223 1.449(13)
C222 H222 0.95
C223 C224 1.353(14)
C223 H223 0.95
C224 C225 1.352(13)
C224 H224 0.95
C225 C226 1.355(13)
C225 H225 0.95
C226 H226 0.95
C311 C316 1.359(11)
C311 C312 1.430(10)
C311 P3 1.826(8)
C312 C313 1.407(12)
C312 H312 0.95
C313 C314 1.342(12)
C313 H313 0.95
C314 C315 1.394(13)
C314 H314 0.95
C315 C316 1.426(11)
C315 H315 0.95
C316 H316 0.95
C321 C326 1.335(12)
C321 C322 1.409(11)
C321 P3 1.815(8)
C322 C323 1.441(13)
C322 H322 0.95
C323 C324 1.342(15)
C323 H323 0.95
C324 C325 1.412(13)
C324 H324 0.95
C325 C326 1.421(12)
C325 H325 0.95
C326 H326 0.95
C411 C416 1.397(11)
C411 C412 1.424(11)
C411 P4 1.834(9)
C412 C413 1.316(13)
C412 H412 0.95
C413 C414 1.405(14)
C413 H413 0.95
C414 C415 1.394(12)
C414 H414 0.95
C415 C416 1.407(12)
C415 H415 0.95
C416 H416 0.95
C421 C422 1.382(10)
C421 C426 1.405(11)
C421 P4 1.819(8)
C422 C423 1.350(11)
C422 H422 0.95
C423 C424 1.433(12)
C423 H423 0.95
C424 C425 1.392(13)
C424 H424 0.95
C425 C426 1.402(12)
C425 H425 0.95
C426 H426 0.95
Cl1 Ru1 2.550(2)
P1 Ru1 2.354(2)
P3 Ru1 2.351(2)
P4 Ru1 2.379(2)
P2 Ru1 2.388(2)
Cl2 C9 1.667(10)
Cl3 C9 1.833(10)
C9 H9A 0.99
C9 H9B 0.99
